data_2202562
loop_
_publ_author_name
'Ren, Shuhua'
'Xue, Ganglin'
'Li, Jun'
'Shi, Qizhen'
'Wang, Daqi'
'Wang, Jiwu'

_publ_section_title
;
 A new tetramolybdenumcobaltdiphosphonate,
 Na~8~[CoMo~4~O~12~{MeC(O)(PO~3~)~2~}~2~]&#x00B7;18H~2~O
;
_journal_issue 9
_journal_name_full 'Acta Crystallographica Section E'
_journal_page_first m759
_journal_page_last m761
_journal_paper_doi 10.1107/S1600536803017835
_journal_volume 59
_journal_year 2003
_chemical_formula_iupac 'Na8 [Co Mo4 O12 (C2 H3 O7 P2)2], 18H2 O'
_chemical_formula_moiety '(Na+)8, (Co2+), (Mo2O6)2, (MeC(O)(PO3)2)2, 18H2O '
_chemical_formula_sum 'C4 H42 Co Mo4 Na8 O44 P4'
_chemical_formula_weight 1544.87
_chemical_name_common tetramolybdenumcobaltdiphosphonate
_chemical_name_systematic
;
octasodium(I) cobalt(II) tetramolybdenum(VI)
bis(1-hydroxyethylidenediphosphate) octadecahydrate
;
_space_group_IT_number 14
_symmetry_cell_setting monoclinic
_symmetry_space_group_name_Hall '-P 2yn'
_symmetry_space_group_name_H-M 'P 1 21/n 1'
_atom_sites_solution_hydrogens geom
_atom_sites_solution_primary direct
_atom_sites_solution_secondary difmap
_audit_creation_method SHELXL-97
_cell_angle_alpha 90.00
_cell_angle_beta 99.049(5)
_cell_angle_gamma 90.00
_cell_formula_units_Z 2
_cell_length_a 9.660(3)
_cell_length_b 22.381(8)
_cell_length_c 10.441(4)
_cell_measurement_reflns_used 2446
_cell_measurement_temperature 298(2)
_cell_measurement_theta_max 25.831
_cell_measurement_theta_min 2.321
_cell_volume 2229.3(14)
_computing_cell_refinement SMART
_computing_data_collection 'SMART (Bruker, 1999)'
_computing_data_reduction 'SHELXTL (Bruker, 1999)'
_computing_molecular_graphics SHELXTL
_computing_publication_material SHELXTL
_computing_structure_refinement 'SHELXL97 (Sheldrick, 1997)'
_computing_structure_solution 'SHELXS97 (Sheldrick, 1997)'
_diffrn_ambient_temperature 298(2)
_diffrn_measured_fraction_theta_full 0.975
_diffrn_measured_fraction_theta_max 0.975
_diffrn_measurement_device_type 'Bruker SMART CCD area-detector'
_diffrn_measurement_method '\f and \w'
_diffrn_radiation_monochromator graphite
_diffrn_radiation_source 'fine-focus sealed tube'
_diffrn_radiation_type MoK\a
_diffrn_radiation_wavelength 0.71073
_diffrn_reflns_av_R_equivalents 0.0578
_diffrn_reflns_av_sigmaI/netI 0.0980
_diffrn_reflns_limit_h_max 11
_diffrn_reflns_limit_h_min -12
_diffrn_reflns_limit_k_max 12
_diffrn_reflns_limit_k_min -27
_diffrn_reflns_limit_l_max 13
_diffrn_reflns_limit_l_min -13
_diffrn_reflns_number 12461
_diffrn_reflns_theta_full 26.37
_diffrn_reflns_theta_max 26.37
_diffrn_reflns_theta_min 2.67
_diffrn_standards_decay_% no
_diffrn_standards_interval_count no
_diffrn_standards_interval_time 'no standards in IP'
_diffrn_standards_number no
_exptl_absorpt_coefficient_mu 1.801
_exptl_absorpt_correction_T_max 0.8693
_exptl_absorpt_correction_T_min 0.6324
_exptl_absorpt_correction_type multi-scan
_exptl_absorpt_process_details '(SADABS; Bruker, 1999)'
_exptl_crystal_colour Red
_exptl_crystal_density_diffrn 2.301
_exptl_crystal_density_method 'not measured'
_exptl_crystal_description Block
_exptl_crystal_F_000 1522
_exptl_crystal_size_max 0.28
_exptl_crystal_size_mid 0.13
_exptl_crystal_size_min 0.08
_refine_diff_density_max 0.613
_refine_diff_density_min -0.671
_refine_ls_extinction_method none
_refine_ls_goodness_of_fit_ref 0.848
_refine_ls_hydrogen_treatment mixed
_refine_ls_matrix_type full
_refine_ls_number_parameters 295
_refine_ls_number_reflns 4434
_refine_ls_number_restraints 0
_refine_ls_restrained_S_all 0.848
_refine_ls_R_factor_all 0.0765
_refine_ls_R_factor_gt 0.0355
_refine_ls_shift/su_max 0.005
_refine_ls_shift/su_mean 0.000
_refine_ls_structure_factor_coef Fsqd
_refine_ls_weighting_details 'calc w = 1/[\s^2^(Fo^2^)+(0.0182P)^2^] where P = (Fo^2^+2Fc^2^)/3'
_refine_ls_weighting_scheme calc
_refine_ls_wR_factor_gt 0.0601
_refine_ls_wR_factor_ref 0.0686
_reflns_number_gt 2784
_reflns_number_total 4434
_reflns_threshold_expression I>2\s(I)
_cod_data_source_file cv6211.cif
_cod_data_source_block I
_cod_depositor_comments
;
The following automatic conversions were performed:
'_symmetry_cell_setting' value 'Monoclinic' changed to 'monoclinic'
according to '/home/saulius/struct/CIF-dictionaries/cif_core.dic'
dictionary named 'cif_core.dic' version 2.4.1 from 2010-06-29.

Automatic conversion script
Id: cif_fix_enum 1527 2010-12-29 10:47:43Z saulius 

The following automatic conversions were performed:

'_chemical_melting_point' value 'not measured' was changed to '?' -
the value is undefined or not given.

'_symmetry_cell_setting' value
'Monoclinic' changed to 'monoclinic' according to
/home/saulius/struct/CIF-dictionaries/cif_core.dic dictionary named
'cif_core.dic' version 2.4.1 from 2010-06-29.

Automatic conversion script
Id: cif_fix_values 1715 2011-07-08 13:25:40Z adriana 
;
_cod_original_sg_symbol_H-M 'P 21/n'
_cod_database_code 2202562
_cod_database_fobs_code 2202562

loop_
_symmetry_equiv_pos_as_xyz
'x, y, z'
'-x+1/2, y+1/2, -z+1/2'
'-x, -y, -z'
'x-1/2, -y-1/2, z-1/2'

loop_
_atom_site_label
_atom_site_fract_x
_atom_site_fract_y
_atom_site_fract_z
_atom_site_U_iso_or_equiv
_atom_site_adp_type
_atom_site_calc_flag
_atom_site_refinement_flags
_atom_site_occupancy
_atom_site_disorder_assembly
_atom_site_disorder_group
_atom_site_type_symbol
Mo1 -0.12374(5) 0.12553(2) 0.17579(4) 0.01872(12) Uani d . 1 . . Mo
Mo2 0.16637(5) 0.18133(2) 0.32637(4) 0.01953(12) Uani d . 1 . . Mo
Co1 0.0000 0.0000 0.0000 0.0184(2) Uani d S 1 . . Co
Na1 0.0824(2) 0.06291(11) -0.2582(2) 0.0378(6) Uani d . 1 . . Na
Na2 0.5771(2) 0.16266(10) 0.3648(2) 0.0329(6) Uani d . 1 . . Na
Na3 0.0831(2) 0.33871(12) 0.1922(2) 0.0485(7) Uani d . 1 . . Na
Na4 0.4156(3) 0.30286(12) 0.1834(3) 0.0570(8) Uani d . 1 . . Na
P1 0.18111(14) 0.03598(6) 0.28463(13) 0.0191(3) Uani d . 1 . . P
P2 0.19697(13) 0.11605(6) 0.05250(12) 0.0176(3) Uani d . 1 . . P
O1 0.0746(3) 0.08418(15) 0.3183(3) 0.0199(8) Uani d . 1 . . O
O2 0.1104(3) -0.01204(15) 0.1948(3) 0.0223(8) Uani d . 1 . . O
O3 0.2689(4) 0.01161(17) 0.4065(3) 0.0302(9) Uani d . 1 . . O
O4 0.0874(3) 0.15448(15) 0.1112(3) 0.0174(8) Uani d . 1 . . O
O5 0.1314(3) 0.06809(15) -0.0387(3) 0.0198(8) Uani d . 1 . . O
O6 0.2951(3) 0.15678(16) -0.0061(3) 0.0256(9) Uani d . 1 . . O
O7 0.3258(3) 0.13260(15) 0.2865(3) 0.0202(8) Uani d . 1 . . O
O8 -0.0256(3) 0.18937(15) 0.3018(3) 0.0237(8) Uani d . 1 . . O
O9 -0.1147(3) 0.06137(16) 0.0824(3) 0.0247(9) Uani d . 1 . . O
O10 -0.2394(3) 0.10619(16) 0.2796(3) 0.0262(9) Uani d . 1 . . O
O11 -0.2148(3) 0.17514(16) 0.0667(3) 0.0259(9) Uani d . 1 . . O
O12 0.2117(4) 0.18257(17) 0.4921(3) 0.0314(9) Uani d . 1 . . O
O13 0.2220(4) 0.24900(16) 0.2755(3) 0.0294(9) Uani d . 1 . . O
O14 0.2670(4) 0.01666(19) -0.3326(4) 0.0393(11) Uani d . 1 . . O
O15 0.1455(4) 0.16576(19) -0.2635(4) 0.0398(11) Uani d . 1 . . O
O16 -0.0628(5) 0.0895(2) -0.4498(4) 0.0553(13) Uani d . 1 . . O
O17 0.5490(4) 0.08430(18) 0.5262(4) 0.0380(10) Uani d . 1 . . O
O18 0.5278(4) 0.20830(18) 0.1525(4) 0.0358(10) Uani d . 1 . . O
O19 0.4917(4) 0.2284(2) 0.5209(4) 0.0423(11) Uani d . 1 . . O
O20 0.7857(4) 0.21692(19) 0.4718(4) 0.0412(11) Uani d . 1 . . O
O21 0.3029(4) 0.37110(17) 0.3058(4) 0.0350(10) Uani d . 1 . . O
O22 -0.0500(5) 0.3941(2) 0.3119(4) 0.0599(14) Uani d . 1 . . O
C1 0.2929(5) 0.0824(2) 0.1999(5) 0.0199(12) Uani d . 1 . . C
C2 0.4256(5) 0.0499(3) 0.1756(5) 0.0267(13) Uani d . 1 . . C
H2A 0.4004 0.0168 0.1181 0.040 Uiso calc R 1 . . H
H2B 0.4757 0.0355 0.2564 0.040 Uiso calc R 1 . . H
H2C 0.4841 0.0771 0.1369 0.040 Uiso calc R 1 . . H

loop_
_atom_site_aniso_label
_atom_site_aniso_U_11
_atom_site_aniso_U_22
_atom_site_aniso_U_33
_atom_site_aniso_U_12
_atom_site_aniso_U_13
_atom_site_aniso_U_23
Mo1 0.0196(2) 0.0152(2) 0.0218(2) 0.0000(2) 0.00487(19) -0.0020(2)
Mo2 0.0226(2) 0.0153(2) 0.0210(2) -0.0019(2) 0.00442(19) -0.0033(2)
Co1 0.0236(6) 0.0141(5) 0.0183(5) 0.0008(4) 0.0055(4) 0.0003(4)
Na1 0.0429(14) 0.0431(15) 0.0274(12) -0.0069(12) 0.0061(10) -0.0004(12)
Na2 0.0346(12) 0.0316(14) 0.0332(13) 0.0015(11) 0.0070(10) -0.0042(11)
Na3 0.0491(15) 0.0412(16) 0.0541(17) -0.0002(13) 0.0047(13) 0.0028(13)
Na4 0.0444(15) 0.0525(18) 0.0726(19) 0.0029(14) 0.0050(14) -0.0225(15)
P1 0.0239(8) 0.0151(7) 0.0181(7) 0.0011(6) 0.0028(6) 0.0016(6)
P2 0.0201(7) 0.0148(7) 0.0184(7) -0.0018(6) 0.0049(6) 0.0000(6)
O1 0.0212(18) 0.018(2) 0.0210(18) -0.0019(16) 0.0061(15) -0.0009(16)
O2 0.028(2) 0.015(2) 0.024(2) -0.0003(16) 0.0034(16) 0.0008(16)
O3 0.038(2) 0.029(2) 0.023(2) 0.0077(19) 0.0016(17) 0.0027(18)
O4 0.0206(18) 0.0146(19) 0.0183(18) 0.0015(15) 0.0069(14) -0.0013(15)
O5 0.027(2) 0.0133(19) 0.0201(18) -0.0036(16) 0.0074(15) -0.0029(16)
O6 0.027(2) 0.025(2) 0.026(2) -0.0049(17) 0.0072(16) 0.0004(17)
O7 0.0203(18) 0.0164(19) 0.0238(19) 0.0009(16) 0.0029(15) -0.0039(16)
O8 0.027(2) 0.017(2) 0.027(2) 0.0007(17) 0.0057(16) -0.0064(17)
O9 0.0233(19) 0.021(2) 0.030(2) 0.0000(17) 0.0059(16) -0.0066(18)
O10 0.0253(19) 0.020(2) 0.035(2) -0.0019(17) 0.0108(17) -0.0029(18)
O11 0.0255(19) 0.022(2) 0.030(2) 0.0051(17) 0.0037(16) 0.0030(18)
O12 0.040(2) 0.028(2) 0.026(2) -0.003(2) 0.0061(17) -0.0038(19)
O13 0.035(2) 0.016(2) 0.038(2) -0.0046(17) 0.0079(18) -0.0035(18)
O14 0.043(2) 0.040(3) 0.035(2) 0.003(2) 0.0058(19) 0.004(2)
O15 0.040(2) 0.042(3) 0.037(2) -0.005(2) 0.0049(19) 0.006(2)
O16 0.061(3) 0.065(3) 0.037(3) -0.014(3) -0.002(2) 0.005(2)
O17 0.045(2) 0.028(2) 0.043(3) 0.002(2) 0.011(2) 0.002(2)
O18 0.036(2) 0.031(2) 0.042(2) 0.0024(19) 0.0095(19) 0.002(2)
O19 0.034(2) 0.041(3) 0.054(3) 0.002(2) 0.012(2) -0.019(2)
O20 0.037(2) 0.042(3) 0.045(3) 0.000(2) 0.008(2) -0.015(2)
O21 0.044(2) 0.024(2) 0.037(2) -0.002(2) 0.0038(19) -0.004(2)
O22 0.057(3) 0.067(4) 0.062(3) 0.006(3) 0.028(2) 0.014(3)
C1 0.020(3) 0.021(3) 0.019(3) 0.005(2) 0.002(2) 0.003(2)
C2 0.023(3) 0.026(3) 0.032(3) 0.003(3) 0.004(2) 0.000(3)

loop_
_atom_type_symbol
_atom_type_description
_atom_type_scat_dispersion_real
_atom_type_scat_dispersion_imag
_atom_type_scat_source
C C 0.0033 0.0016 'International Tables Vol C Tables 4.2.6.8 and 6.1.1.4'
H H 0.0000 0.0000 'International Tables Vol C Tables 4.2.6.8 and 6.1.1.4'
Co Co 0.3494 0.9721 'International Tables Vol C Tables 4.2.6.8 and 6.1.1.4'
Mo Mo -1.6832 0.6857 'International Tables Vol C Tables 4.2.6.8 and 6.1.1.4'
P P 0.1023 0.0942 'International Tables Vol C Tables 4.2.6.8 and 6.1.1.4'
O O 0.0106 0.0060 'International Tables Vol C Tables 4.2.6.8 and 6.1.1.4'
Na Na 0.0362 0.0249 'International Tables Vol C Tables 4.2.6.8 and 6.1.1.4'

loop_
_geom_angle_atom_site_label_1
_geom_angle_atom_site_label_2
_geom_angle_atom_site_label_3
_geom_angle_site_symmetry_1
_geom_angle_site_symmetry_3
_geom_angle
_geom_angle_publ_flag
O11 Mo1 O10 . . 105.17(16) yes
O11 Mo1 O9 . . 103.01(17) yes
O10 Mo1 O9 . . 103.78(17) yes
O11 Mo1 O8 . . 96.33(15) yes
O10 Mo1 O8 . . 92.92(15) yes
O9 Mo1 O8 . . 149.92(14) yes
O11 Mo1 O4 . . 90.49(14) yes
O10 Mo1 O4 . . 158.27(14) yes
O9 Mo1 O4 . . 86.80(13) yes
O8 Mo1 O4 . . 70.05(12) yes
O11 Mo1 O1 . . 157.41(14) yes
O10 Mo1 O1 . . 92.64(14) yes
O9 Mo1 O1 . . 85.68(14) yes
O8 Mo1 O1 . . 68.49(12) yes
O4 Mo1 O1 . . 68.96(11) yes
O12 Mo2 O13 . . 104.74(18) yes
O12 Mo2 O8 . . 103.33(16) yes
O13 Mo2 O8 . . 103.17(16) yes
O12 Mo2 O7 . . 97.90(16) yes
O13 Mo2 O7 . . 97.40(15) yes
O8 Mo2 O7 . . 145.36(14) yes
O12 Mo2 O4 . . 165.20(15) yes
O13 Mo2 O4 . . 90.01(15) yes
O8 Mo2 O4 . . 73.83(13) yes
O7 Mo2 O4 . . 78.65(12) yes
O12 Mo2 O1 . . 94.95(15) yes
O13 Mo2 O1 . . 160.21(14) yes
O8 Mo2 O1 . . 73.65(13) yes
O7 Mo2 O1 . . 77.55(13) yes
O4 Mo2 O1 . . 70.27(11) yes
O9 Co1 O9 . 3 180.0(2) yes
O9 Co1 O5 . . 88.69(13) yes
O9 Co1 O5 3 . 91.31(13) yes
O9 Co1 O5 . 3 91.31(13) yes
O9 Co1 O5 3 3 88.69(13) yes
O5 Co1 O5 . 3 180.0(2) yes
O9 Co1 O2 . . 84.68(13) yes
O9 Co1 O2 3 . 95.32(13) yes
O5 Co1 O2 . . 92.80(12) yes
O5 Co1 O2 3 . 87.20(12) yes
O9 Co1 O2 . 3 95.32(13) yes
O9 Co1 O2 3 3 84.68(13) yes
O5 Co1 O2 . 3 87.20(12) yes
O5 Co1 O2 3 3 92.80(12) yes
O2 Co1 O2 . 3 180.0(2) yes
O9 Co1 Na1 . . 106.17(11) no
O9 Co1 Na1 3 . 73.83(11) no
O5 Co1 Na1 . . 43.87(10) no
O5 Co1 Na1 3 . 136.13(10) no
O2 Co1 Na1 . . 133.35(10) no
O2 Co1 Na1 3 . 46.65(10) no
O9 Co1 Na1 . 3 73.83(11) no
O9 Co1 Na1 3 3 106.17(11) no
O5 Co1 Na1 . 3 136.13(10) no
O5 Co1 Na1 3 3 43.87(10) no
O2 Co1 Na1 . 3 46.65(10) no
O2 Co1 Na1 3 3 133.35(10) no
Na1 Co1 Na1 . 3 180.00(10) no
O5 Na1 O14 . . 108.32(16) no
O5 Na1 O16 . . 148.76(19) no
O14 Na1 O16 . . 102.64(18) no
O5 Na1 O2 . 3 77.91(13) no
O14 Na1 O2 . 3 124.36(17) no
O16 Na1 O2 . 3 88.22(15) no
O5 Na1 O15 . . 87.73(15) no
O14 Na1 O15 . . 102.25(16) no
O16 Na1 O15 . . 81.69(17) no
O2 Na1 O15 3 . 133.39(16) no
O5 Na1 Co1 . . 39.07(9) no
O14 Na1 Co1 . . 112.91(13) no
O16 Na1 Co1 . . 129.00(14) no
O2 Na1 Co1 3 . 41.64(9) no
O15 Na1 Co1 . . 122.30(13) no
O5 Na1 P1 . 3 98.75(11) no
O14 Na1 P1 . 3 107.11(14) no
O16 Na1 P1 . 3 75.60(13) no
O2 Na1 P1 3 3 23.59(9) no
O15 Na1 P1 . 3 146.03(13) no
Co1 Na1 P1 . 3 60.02(5) no
O5 Na1 Na4 . 4_565 98.80(13) no
O14 Na1 Na4 . 4_565 134.74(14) no
O16 Na1 Na4 . 4_565 54.53(14) no
O2 Na1 Na4 3 4_565 95.93(12) no
O15 Na1 Na4 . 4_565 42.46(11) no
Co1 Na1 Na4 . 4_565 111.02(8) no
P1 Na1 Na4 3 4_565 103.60(8) no
O18 Na2 O19 . . 108.64(16) no
O18 Na2 O10 . 1_655 86.26(14) no
O19 Na2 O10 . 1_655 153.34(15) no
O18 Na2 O20 . . 103.66(16) no
O19 Na2 O20 . . 74.78(14) no
O10 Na2 O20 1_655 . 80.34(14) no
O18 Na2 O17 . . 153.62(16) no
O19 Na2 O17 . . 83.55(16) no
O10 Na2 O17 1_655 . 92.55(14) no
O20 Na2 O17 . . 102.10(15) no
O18 Na2 O7 . . 77.02(13) no
O19 Na2 O7 . . 88.20(13) no
O10 Na2 O7 1_655 . 117.21(14) no
O20 Na2 O7 . . 162.33(16) no
O17 Na2 O7 . . 80.18(14) no
O18 Na2 Na3 . 4_666 153.16(13) no
O19 Na2 Na3 . 4_666 44.63(12) no
O10 Na2 Na3 1_655 4_666 117.32(12) no
O20 Na2 Na3 . 4_666 70.51(12) no
O17 Na2 Na3 . 4_666 45.40(11) no
O7 Na2 Na3 . 4_666 100.72(11) no
O18 Na2 Na4 . . 37.07(10) no
O19 Na2 Na4 . . 71.58(13) no
O10 Na2 Na4 1_655 . 119.95(12) no
O20 Na2 Na4 . . 93.45(13) no
O17 Na2 Na4 . . 146.05(12) no
O7 Na2 Na4 . . 76.38(10) no
Na3 Na2 Na4 4_666 . 116.13(8) no
O22 Na3 O21 . . 95.52(18) no
O22 Na3 O19 . 4_565 125.03(18) no
O21 Na3 O19 . 4_565 139.39(17) no
O22 Na3 O17 . 4_565 88.93(17) no
O21 Na3 O17 . 4_565 98.62(16) no
O19 Na3 O17 4_565 4_565 85.39(15) no
O22 Na3 O13 . . 124.16(18) no
O21 Na3 O13 . . 71.46(14) no
O19 Na3 O13 4_565 . 82.55(15) no
O17 Na3 O13 4_565 . 145.58(17) no
O22 Na3 Na4 . . 140.53(16) no
O21 Na3 Na4 . . 45.29(11) no
O19 Na3 Na4 4_565 . 94.13(13) no
O17 Na3 Na4 4_565 . 100.05(13) no
O13 Na3 Na4 . . 49.20(10) no
O22 Na3 Na2 . 4_565 128.99(15) no
O21 Na3 Na2 . 4_565 112.10(13) no
O19 Na3 Na2 4_565 4_565 45.55(11) no
O17 Na3 Na2 4_565 4_565 46.54(11) no
O13 Na3 Na2 . 4_565 105.43(12) no
Na4 Na3 Na2 . 4_565 80.47(8) no
O15 Na4 O21 4_666 . 100.41(17) no
O15 Na4 O20 4_666 4_565 128.27(18) no
O21 Na4 O20 . 4_565 113.42(17) no
O15 Na4 O18 4_666 . 82.21(15) no
O21 Na4 O18 . . 152.90(18) no
O20 Na4 O18 4_565 . 84.06(16) no
O15 Na4 O13 4_666 . 142.23(19) no
O21 Na4 O13 . . 70.88(14) no
O20 Na4 O13 4_565 . 87.23(15) no
O18 Na4 O13 . . 90.43(15) no
O15 Na4 O16 4_666 4_666 73.42(16) no
O21 Na4 O16 . 4_666 77.85(15) no
O20 Na4 O16 4_565 4_666 76.78(15) no
O18 Na4 O16 . 4_666 127.91(16) no
O13 Na4 O16 . 4_666 135.42(16) no
O15 Na4 Na3 4_666 . 144.63(15) no
O21 Na4 Na3 . . 45.60(11) no
O20 Na4 Na3 4_565 . 72.72(12) no
O18 Na4 Na3 . . 131.97(14) no
O13 Na4 Na3 . . 48.07(10) no
O16 Na4 Na3 4_666 . 87.35(12) no
O15 Na4 Na1 4_666 4_666 44.12(12) no
O21 Na4 Na1 . 4_666 65.17(12) no
O20 Na4 Na1 4_565 4_666 119.27(15) no
O18 Na4 Na1 . 4_666 125.69(13) no
O13 Na4 Na1 . 4_666 134.79(13) no
O16 Na4 Na1 4_666 4_666 42.61(10) no
Na3 Na4 Na1 . 4_666 102.31(9) no
O15 Na4 Na2 4_666 . 80.25(13) no
O21 Na4 Na2 . . 116.38(14) no
O20 Na4 Na2 4_565 . 114.39(14) no
O18 Na4 Na2 . . 37.00(11) no
O13 Na4 Na2 . . 72.14(11) no
O16 Na4 Na2 4_666 . 152.16(13) no
Na3 Na4 Na2 . . 119.97(10) no
Na1 Na4 Na2 4_666 . 118.92(9) no
O3 P1 O2 . . 113.7(2) no
O3 P1 O1 . . 111.1(2) no
O2 P1 O1 . . 112.22(19) no
O3 P1 C1 . . 108.4(2) no
O2 P1 C1 . . 110.3(2) no
O1 P1 C1 . . 100.2(2) no
O3 P1 Na1 . 3 98.56(16) no
O2 P1 Na1 . 3 38.60(14) no
O1 P1 Na1 . 3 87.48(14) no
C1 P1 Na1 . 3 146.71(17) no
O5 P2 O6 . . 113.68(19) no
O5 P2 O4 . . 113.39(18) no
O6 P2 O4 . . 109.5(2) no
O5 P2 C1 . . 110.2(2) no
O6 P2 C1 . . 108.8(2) no
O4 P2 C1 . . 100.5(2) no
P1 O1 Mo2 . . 112.84(17) yes
P1 O1 Mo1 . . 127.57(18) yes
Mo2 O1 Mo1 . . 85.74(11) yes
P1 O2 Co1 . . 127.0(2) yes
P1 O2 Na1 . 3 117.8(2) no
Co1 O2 Na1 . 3 91.71(13) no
P2 O4 Mo2 . . 112.35(17) no
P2 O4 Mo1 . . 129.50(19) no
Mo2 O4 Mo1 . . 87.78(11) no
P2 O5 Co1 . . 127.77(19) no
P2 O5 Na1 . . 132.5(2) no
Co1 O5 Na1 . . 97.06(14) no
C1 O7 Mo2 . . 117.2(3) no
C1 O7 Na2 . . 121.0(3) no
Mo2 O7 Na2 . . 121.56(16) no
Mo2 O8 Mo1 . . 111.85(16) no
Mo1 O9 Co1 . . 150.26(19) no
Mo1 O10 Na2 . 1_455 132.27(19) no
Mo2 O13 Na3 . . 129.78(19) no
Mo2 O13 Na4 . . 145.1(2) no
Na3 O13 Na4 . . 82.74(14) no
Na4 O15 Na1 4_565 . 93.41(16) no
Na1 O16 Na4 . 4_565 82.85(15) no
Na3 O17 Na2 4_666 . 88.07(16) no
Na2 O18 Na4 . . 105.93(17) no
Na3 O19 Na2 4_666 . 89.82(16) no
Na4 O20 Na2 4_666 . 126.7(2) no
Na4 O21 Na3 . . 89.10(15) no
O7 C1 C2 . . 111.4(4) no
O7 C1 P1 . . 103.2(3) no
C2 C1 P1 . . 112.7(4) no
O7 C1 P2 . . 103.8(3) no
C2 C1 P2 . . 112.5(3) no
P1 C1 P2 . . 112.5(3) no
C1 C2 H2A . . 109.5 no
C1 C2 H2B . . 109.5 no
H2A C2 H2B . . 109.5 no
C1 C2 H2C . . 109.5 no
H2A C2 H2C . . 109.5 no
H2B C2 H2C . . 109.5 no

loop_
_geom_bond_atom_site_label_1
_geom_bond_atom_site_label_2
_geom_bond_site_symmetry_2
_geom_bond_distance
_geom_bond_publ_flag
Mo1 O11 . 1.729(3) yes
Mo1 O10 . 1.730(3) yes
Mo1 O9 . 1.746(4) yes
Mo1 O8 . 2.068(3) yes
Mo1 O4 . 2.339(3) yes
Mo1 O1 . 2.418(3) yes
Mo2 O12 . 1.717(4) yes
Mo2 O13 . 1.719(4) yes
Mo2 O8 . 1.841(3) yes
Mo2 O7 . 1.984(3) yes
Mo2 O4 . 2.335(3) yes
Mo2 O1 . 2.345(3) yes
Co1 O9 . 2.038(3) yes
Co1 O9 3 2.038(3) yes
Co1 O5 . 2.064(3) yes
Co1 O5 3 2.064(3) yes
Co1 O2 . 2.160(3) yes
Co1 O2 3 2.160(3) yes
Co1 Na1 . 3.249(2) no
Co1 Na1 3 3.249(2) no
Na1 O5 . 2.269(4) no
Na1 O14 . 2.300(5) no
Na1 O16 . 2.332(5) no
Na1 O2 3 2.364(4) no
Na1 O15 . 2.384(5) no
Na1 P1 3 3.351(3) no
Na1 Na4 4_565 3.418(4) no
Na2 O18 . 2.419(5) no
Na2 O19 . 2.434(4) no
Na2 O10 1_655 2.455(4) no
Na2 O20 . 2.465(4) no
Na2 O17 . 2.476(4) no
Na2 O7 . 2.527(4) no
Na2 Na3 4_666 3.410(4) no
Na2 Na4 . 3.865(4) no
Na3 O22 . 2.293(5) no
Na3 O21 . 2.377(4) no
Na3 O19 4_565 2.396(5) no
Na3 O17 4_565 2.429(5) no
Na3 O13 . 2.494(5) no
Na3 Na4 . 3.326(4) no
Na3 Na2 4_565 3.410(4) ?
Na4 O15 4_666 2.312(5) ?
Na4 O21 . 2.364(4) no
Na4 O20 4_565 2.404(5) no
Na4 O18 . 2.422(5) no
Na4 O13 . 2.538(4) no
Na4 O16 4_666 2.806(6) no
Na4 Na1 4_666 3.418(4) no
P1 O3 . 1.515(4) yes
P1 O2 . 1.516(4) yes
P1 O1 . 1.568(4) yes
P1 C1 . 1.824(5) yes
P1 Na1 3 3.351(3) no
P2 O5 . 1.507(3) yes
P2 O6 . 1.512(4) yes
P2 O4 . 1.562(3) yes
P2 C1 . 1.830(5) yes
O2 Na1 3 2.364(4) no
O7 C1 . 1.446(6) yes
O10 Na2 1_455 2.455(4) no
O15 Na4 4_565 2.312(5) no
O16 Na4 4_565 2.806(6) no
O17 Na3 4_666 2.429(5) no
O19 Na3 4_666 2.396(5) no
O20 Na4 4_666 2.404(5) no
C1 C2 . 1.529(7) no
C2 H2A . 0.9600 no
C2 H2B . 0.9600 no
C2 H2C . 0.9600 no
